data_7047826
loop_
_publ_author_name
'Suktanarak, Pattira'
'Watchasit, Sarayut'
'Chitchak, Kantima'
'Plainpan, Nukorn'
'Chainok, Kittipong'
'Vanalabhpatana, Parichatr'
'Pienpinijtham, Prompong'
'Suksai, Chomchai'
'Tuntulani, Thawatchai'
'Ruangpornvisuti, Vithaya'
'Leeladee, Pannee'

_publ_section_title
;
 Tuning the reactivity of copper complexes supported by tridentate ligands
 leading to two-electron reduction of dioxygen.
;
_journal_issue 45
_journal_name_full 'Dalton transactions (Cambridge, England : 2003)'
_journal_page_first 16337
_journal_page_last 16349
_journal_paper_doi 10.1039/c8dt03183e
_journal_volume 47
_journal_year 2018
_chemical_formula_moiety '2(C27 H23 Cl Cu N3), 2(Cl O4)'
_chemical_formula_sum 'C54 H46 Cl4 Cu2 N6 O8'
_chemical_formula_weight 1175.85
_space_group_crystal_system monoclinic
_space_group_IT_number 14
_space_group_name_Hall '-P 2yn'
_space_group_name_H-M_alt 'P 1 21/n 1'
_symmetry_space_group_name_Hall '-P 2yn'
_symmetry_space_group_name_H-M 'P 1 21/n 1'
_atom_sites_solution_hydrogens geom
_atom_sites_solution_primary dual
_audit_creation_date 2017-04-12
_audit_creation_method
;
Olex2 1.2
(compiled 2017.03.28 svn.r3405 for OlexSys, GUI svn.r5335)
;
_audit_update_record
;
2017-04-13 deposited with the CCDC.
2018-10-18 downloaded from the CCDC.
;
_cell_angle_alpha 90
_cell_angle_beta 94.684(3)
_cell_angle_gamma 90
_cell_formula_units_Z 2
_cell_length_a 11.5432(11)
_cell_length_b 12.0648(12)
_cell_length_c 20.0110(18)
_cell_measurement_reflns_used 9918
_cell_measurement_temperature 296
_cell_measurement_theta_max 24.875
_cell_measurement_theta_min 3.094
_cell_volume 2777.6(5)
_computing_cell_refinement 'SAINT v8.37A (Bruker, 2015)'
_computing_data_reduction 'SAINT v8.37A (Bruker, 2015)'
_computing_molecular_graphics 'Olex2 (Dolomanov et al., 2009)'
_computing_publication_material 'Olex2 (Dolomanov et al., 2009)'
_computing_structure_refinement 'XL (Sheldrick, 2008)'
_computing_structure_solution 'ShelXT (Sheldrick, 2015)'
_diffrn_ambient_temperature 296.0
_diffrn_detector 'Bruker PHOTON 100 area detector'
_diffrn_detector_area_resol_mean 10.5
_diffrn_detector_type 'PHOTON area detector'
_diffrn_measured_fraction_theta_full 0.999
_diffrn_measured_fraction_theta_max 0.996
_diffrn_measurement_device 'four-circle KAPPA diffractometer'
_diffrn_measurement_device_type 'Bruker D8 QUEST CMOS'
_diffrn_measurement_method '\f and \w scans'
_diffrn_radiation_collimation '0.5 mm'
_diffrn_radiation_monochromator 'graphiteDouble Bounce Multilayer Mirror'
_diffrn_radiation_probe x-ray
_diffrn_radiation_type MoK\a
_diffrn_radiation_wavelength 0.71073
_diffrn_radiation_xray_symbol K-L~3~
_diffrn_reflns_av_R_equivalents 0.0934
_diffrn_reflns_av_unetI/netI 0.0460
_diffrn_reflns_Laue_measured_fraction_full 0.999
_diffrn_reflns_Laue_measured_fraction_max 0.996
_diffrn_reflns_limit_h_max 14
_diffrn_reflns_limit_h_min -14
_diffrn_reflns_limit_k_max 15
_diffrn_reflns_limit_k_min -15
_diffrn_reflns_limit_l_max 25
_diffrn_reflns_limit_l_min -25
_diffrn_reflns_number 51374
_diffrn_reflns_point_group_measured_fraction_full 0.999
_diffrn_reflns_point_group_measured_fraction_max 0.996
_diffrn_reflns_theta_full 26.000
_diffrn_reflns_theta_max 26.436
_diffrn_reflns_theta_min 3.093
_diffrn_source 'microfocus sealed x-ray tube'
_diffrn_source_type 'Incoatec I\mus'
_diffrn_standards_number 0
_exptl_absorpt_coefficient_mu 1.015
_exptl_absorpt_correction_T_max 0.7369
_exptl_absorpt_correction_T_min 0.6721
_exptl_absorpt_correction_type multi-scan
_exptl_absorpt_process_details
'SADABS-2016/2 (Bruker,2016/2) was used for absorption correction. wR2(int) was 0.0987 before and 0.0849 after correction. The Ratio of minimum to maximum transmission is 0.9121. The \l/2 correction factor is Not present.'
_exptl_crystal_colour blue
_exptl_crystal_colour_primary blue
_exptl_crystal_density_diffrn 1.406
_exptl_crystal_description plate
_exptl_crystal_F_000 1204
_exptl_crystal_size_max 0.3
_exptl_crystal_size_mid 0.22
_exptl_crystal_size_min 0.18
_refine_diff_density_max 0.470
_refine_diff_density_min -0.708
_refine_diff_density_rms 0.067
_refine_ls_extinction_method none
_refine_ls_goodness_of_fit_ref 1.023
_refine_ls_hydrogen_treatment constr
_refine_ls_matrix_type full
_refine_ls_number_parameters 371
_refine_ls_number_reflns 5692
_refine_ls_number_restraints 202
_refine_ls_restrained_S_all 1.125
_refine_ls_R_factor_all 0.0693
_refine_ls_R_factor_gt 0.0448
_refine_ls_shift/su_max 0.001
_refine_ls_shift/su_mean 0.000
_refine_ls_structure_factor_coef Fsqd
_refine_ls_weighting_details 'w=1/[\s^2^(Fo^2^)+(0.0587P)^2^+1.7608P] where P=(Fo^2^+2Fc^2^)/3'
_refine_ls_weighting_scheme calc
_refine_ls_wR_factor_gt 0.1120
_refine_ls_wR_factor_ref 0.1240
_reflns_Friedel_coverage 0.000
_reflns_number_gt 4146
_reflns_number_total 5692
_reflns_threshold_expression 'I > 2\s(I)'
_cod_data_source_file c8dt03183e2.cif
_cod_data_source_block pl8
_cod_depositor_comments 'Adding full bibliography for 7047824--7047826.cif.'
_cod_database_code 7047826
_shelx_shelxl_version_number 2014/7
_shelx_space_group_comment
;
The symmetry employed for this shelxl refinement is uniquely defined
by the following loop, which should always be used as a source of
symmetry information in preference to the above space-group names.
They are only intended as comments.
;
_olex2_refinement_description
;
1. Fixed Uiso
 At 1.2 times of:
  All C(H) groups, All C(H,H) groups
2. Restrained distances
 O1A-O2A \\sim O1A-O4A \\sim O1A-O3A \\sim O2A-O4A \\sim O2A-O3A \\sim O3B-O1B
\\sim O3B-O4B \\sim O3B-O2B
 \\sim O4A-O3A \\sim O1B-O4B \\sim O1B-O2B \\sim O4B-O2B
 with sigma of 0.04
 Cl2-O1A \\sim Cl2-O2A \\sim Cl2-O3B \\sim Cl2-O4A \\sim Cl2-O1B \\sim Cl2-O3A
\\sim Cl2-O4B \\sim Cl2-O2B
 with sigma of 0.02
3. Uiso/Uaniso restraints and constraints
Cl2 \\sim O1A \\sim O2A \\sim O4A \\sim O3A: within 2A with sigma of 0.04 and
sigma for terminal atoms of 0.08
Cl2 \\sim O3B \\sim O1B \\sim O4B \\sim O2B: within 2A with sigma of 0.04 and
sigma for terminal atoms of 0.08
4. Rigid body (RIGU) restrains
 Cl2, O1A, O2A, O3B, O4A, O1B, O3A, O4B, O2B
 with sigma for 1-2 distances of 0.001 and sigma for 1-3 distances of 0.001
5. Others
 Sof(O1B)=Sof(O3A)=Sof(O4B)=Sof(O2B)=1-FVAR(1)
 Sof(O1A)=Sof(O2A)=Sof(O3B)=Sof(O4A)=FVAR(1)
6.a Secondary CH2 refined with riding coordinates:
 C6(H6A,H6B), C7(H7A,H7B), C13(H13A,H13B)
6.b Aromatic/amide H refined with riding coordinates:
 C1(H1), C2(H2), C3(H3), C4(H4), C9(H9), C10(H10), C11(H11), C12(H12),
 C16(H16), C17(H17), C18(H18), C19(H19), C21(H21), C23(H23), C24(H24), C25(H25),
  C26(H26)
;
_olex2_submission_special_instructions 'No special instructions were received'

loop_
_space_group_symop_operation_xyz
'x, y, z'
'-x+1/2, y+1/2, -z+1/2'
'-x, -y, -z'
'x-1/2, -y-1/2, z-1/2'

loop_
_atom_site_label
_atom_site_type_symbol
_atom_site_fract_x
_atom_site_fract_y
_atom_site_fract_z
_atom_site_U_iso_or_equiv
_atom_site_adp_type
_atom_site_occupancy
_atom_site_site_symmetry_order
_atom_site_calc_flag
_atom_site_refinement_flags_posn
_atom_site_refinement_flags_adp
_atom_site_refinement_flags_occupancy
_atom_site_disorder_assembly
_atom_site_disorder_group
Cu1 Cu 0.46401(3) 0.10489(3) 0.43937(2) 0.03965(13) Uani 1 1 d . . . . .
Cl1 Cl 0.44013(7) 0.11171(6) 0.54941(4) 0.0511(2) Uani 1 1 d . . . . .
Cl2 Cl 0.71400(8) 0.44095(8) 0.29810(5) 0.0666(2) Uani 1 1 d D U . . .
O1A O 0.6433(6) 0.4339(9) 0.3538(3) 0.0835(17) Uani 0.540(5) 1 d D U P A 1
O2A O 0.8332(4) 0.4617(6) 0.3198(4) 0.0946(16) Uani 0.540(5) 1 d D U P A 1
O3B O 0.7030(6) 0.5568(5) 0.2776(4) 0.1014(16) Uani 0.540(5) 1 d D U P A 2
O4A O 0.7155(6) 0.3279(5) 0.2708(3) 0.0992(16) Uani 0.540(5) 1 d D U P A 1
N1 N 0.3064(2) 0.0493(2) 0.40878(12) 0.0445(6) Uani 1 1 d . . . . .
N2 N 0.4833(2) 0.10936(19) 0.33942(11) 0.0407(5) Uani 1 1 d . . . . .
N3 N 0.6250(2) 0.1628(2) 0.44501(12) 0.0463(6) Uani 1 1 d . . . . .
C1 C 0.2115(3) 0.0490(3) 0.44281(19) 0.0612(9) Uani 1 1 d . . . . .
H1 H 0.2170 0.0731 0.4871 0.073 Uiso 1 1 calc R . . . .
C2 C 0.1048(3) 0.0135(3) 0.4135(2) 0.0774(12) Uani 1 1 d . . . . .
H2 H 0.0396 0.0141 0.4379 0.093 Uiso 1 1 calc R . . . .
C3 C 0.0962(3) -0.0225(3) 0.3487(2) 0.0775(12) Uani 1 1 d . . . . .
H3 H 0.0252 -0.0462 0.3284 0.093 Uiso 1 1 calc R . . . .
C4 C 0.1929(3) -0.0231(3) 0.3141(2) 0.0638(10) Uani 1 1 d . . . . .
H4 H 0.1890 -0.0484 0.2701 0.077 Uiso 1 1 calc R . . . .
C5 C 0.2974(3) 0.0142(2) 0.34527(15) 0.0455(7) Uani 1 1 d . . . . .
C6 C 0.4088(3) 0.0167(3) 0.31188(15) 0.0513(8) Uani 1 1 d . . . . .
H6A H 0.4495 -0.0531 0.3194 0.062 Uiso 1 1 calc R . . . .
H6B H 0.3922 0.0264 0.2639 0.062 Uiso 1 1 calc R . . . .
C7 C 0.6087(3) 0.0882(3) 0.33337(16) 0.0542(8) Uani 1 1 d . . . . .
H7A H 0.6304 0.1162 0.2907 0.065 Uiso 1 1 calc R . . . .
H7B H 0.6234 0.0091 0.3348 0.065 Uiso 1 1 calc R . . . .
C8 C 0.6805(3) 0.1441(3) 0.38950(16) 0.0508(8) Uani 1 1 d . . . . .
C9 C 0.7960(3) 0.1707(3) 0.3870(2) 0.0710(11) Uani 1 1 d . . . . .
H9 H 0.8338 0.1558 0.3487 0.085 Uiso 1 1 calc R . . . .
C10 C 0.8548(3) 0.2198(4) 0.4422(2) 0.0806(12) Uani 1 1 d . . . . .
H10 H 0.9328 0.2386 0.4413 0.097 Uiso 1 1 calc R . . . .
C11 C 0.7977(3) 0.2406(3) 0.4979(2) 0.0726(11) Uani 1 1 d . . . . .
H11 H 0.8360 0.2741 0.5352 0.087 Uiso 1 1 calc R . . . .
C12 C 0.6837(3) 0.2115(3) 0.49811(17) 0.0574(8) Uani 1 1 d . . . . .
H12 H 0.6450 0.2257 0.5362 0.069 Uiso 1 1 calc R . . . .
C13 C 0.4516(3) 0.2197(3) 0.30676(14) 0.0455(7) Uani 1 1 d . . . . .
H13A H 0.5050 0.2755 0.3259 0.055 Uiso 1 1 calc R . . . .
H13B H 0.4630 0.2143 0.2594 0.055 Uiso 1 1 calc R . . . .
C14 C 0.3297(3) 0.2584(2) 0.31388(13) 0.0410(6) Uani 1 1 d . . . . .
C15 C 0.3056(3) 0.3205(2) 0.37075(14) 0.0436(7) Uani 1 1 d . . . . .
C16 C 0.3919(3) 0.3526(3) 0.42241(15) 0.0533(8) Uani 1 1 d . . . . .
H16 H 0.4692 0.3338 0.4185 0.064 Uiso 1 1 calc R . . . .
C17 C 0.3632(4) 0.4103(3) 0.47732(18) 0.0682(10) Uani 1 1 d . . . . .
H17 H 0.4211 0.4288 0.5106 0.082 Uiso 1 1 calc R . . . .
C18 C 0.2486(4) 0.4420(3) 0.4845(2) 0.0768(12) Uani 1 1 d . . . . .
H18 H 0.2308 0.4812 0.5223 0.092 Uiso 1 1 calc R . . . .
C19 C 0.1638(4) 0.4161(3) 0.4369(2) 0.0678(10) Uani 1 1 d . . . . .
H19 H 0.0883 0.4397 0.4417 0.081 Uiso 1 1 calc R . . . .
C20 C 0.1875(3) 0.3533(3) 0.37918(16) 0.0505(8) Uani 1 1 d . . . . .
C21 C 0.0997(3) 0.3220(3) 0.33188(18) 0.0557(8) Uani 1 1 d . . . . .
H21 H 0.0236 0.3420 0.3382 0.067 Uiso 1 1 calc R . . . .
C22 C 0.1211(3) 0.2619(3) 0.27556(16) 0.0493(7) Uani 1 1 d . . . . .
C23 C 0.0281(3) 0.2261(3) 0.2288(2) 0.0661(10) Uani 1 1 d . . . . .
H23 H -0.0481 0.2435 0.2366 0.079 Uiso 1 1 calc R . . . .
C24 C 0.0489(4) 0.1681(3) 0.1740(2) 0.0725(11) Uani 1 1 d . . . . .
H24 H -0.0128 0.1433 0.1450 0.087 Uiso 1 1 calc R . . . .
C25 C 0.1631(4) 0.1446(3) 0.16021(17) 0.0670(10) Uani 1 1 d . . . . .
H25 H 0.1764 0.1066 0.1211 0.080 Uiso 1 1 calc R . . . .
C26 C 0.2559(3) 0.1765(3) 0.20307(15) 0.0558(8) Uani 1 1 d . . . . .
H26 H 0.3311 0.1615 0.1921 0.067 Uiso 1 1 calc R . . . .
C27 C 0.2382(3) 0.2325(2) 0.26441(14) 0.0437(7) Uani 1 1 d . . . . .
O1B O 0.6810(8) 0.4307(11) 0.3641(4) 0.087(2) Uani 0.460(5) 1 d D U P A 2
O3A O 0.6686(6) 0.5077(6) 0.2464(3) 0.0812(15) Uani 0.460(5) 1 d D U P A 1
O4B O 0.6317(7) 0.3872(7) 0.2524(4) 0.1089(19) Uani 0.460(5) 1 d D U P A 2
O2B O 0.8225(6) 0.4038(7) 0.2890(4) 0.0933(17) Uani 0.460(5) 1 d D U P A 2

loop_
_atom_site_aniso_label
_atom_site_aniso_U_11
_atom_site_aniso_U_22
_atom_site_aniso_U_33
_atom_site_aniso_U_23
_atom_site_aniso_U_13
_atom_site_aniso_U_12
Cu1 0.0375(2) 0.0472(2) 0.03430(19) -0.00235(15) 0.00301(13) 0.00211(15)
Cl1 0.0626(5) 0.0542(5) 0.0372(4) -0.0032(3) 0.0090(3) 0.0108(4)
Cl2 0.0593(5) 0.0677(5) 0.0734(6) 0.0066(4) 0.0095(4) -0.0045(4)
O1A 0.068(3) 0.103(4) 0.079(2) 0.003(2) 0.009(2) -0.006(3)
O2A 0.0667(17) 0.098(4) 0.118(4) -0.002(3) 0.0006(16) -0.0001(17)
O3B 0.095(4) 0.0890(18) 0.124(4) 0.0195(18) 0.031(3) 0.0091(17)
O4A 0.123(4) 0.0814(18) 0.095(3) -0.0015(17) 0.020(3) -0.0035(18)
N1 0.0427(14) 0.0408(14) 0.0494(14) 0.0036(11) 0.0011(11) 0.0034(11)
N2 0.0400(13) 0.0446(13) 0.0376(12) -0.0043(10) 0.0040(10) 0.0068(11)
N3 0.0407(13) 0.0502(15) 0.0472(14) 0.0027(12) -0.0008(11) 0.0006(11)
C1 0.0478(19) 0.067(2) 0.069(2) 0.0099(18) 0.0089(16) 0.0029(16)
C2 0.042(2) 0.081(3) 0.109(3) 0.027(3) 0.008(2) -0.0066(19)
C3 0.056(2) 0.066(2) 0.105(3) 0.024(2) -0.023(2) -0.0194(19)
C4 0.074(2) 0.0393(17) 0.074(2) 0.0039(16) -0.022(2) -0.0100(17)
C5 0.0513(17) 0.0322(15) 0.0509(17) 0.0037(13) -0.0083(14) 0.0014(13)
C6 0.066(2) 0.0438(17) 0.0427(16) -0.0084(13) -0.0037(15) 0.0090(15)
C7 0.0469(18) 0.070(2) 0.0469(17) -0.0002(15) 0.0146(14) 0.0128(16)
C8 0.0393(16) 0.0544(18) 0.0589(19) 0.0119(15) 0.0047(14) 0.0067(14)
C9 0.047(2) 0.083(3) 0.085(3) 0.017(2) 0.0152(19) 0.0047(19)
C10 0.044(2) 0.085(3) 0.110(3) 0.017(3) -0.006(2) -0.0126(19)
C11 0.058(2) 0.067(2) 0.089(3) 0.004(2) -0.020(2) -0.0080(19)
C12 0.0534(19) 0.056(2) 0.060(2) -0.0026(16) -0.0115(16) -0.0042(16)
C13 0.0462(17) 0.0506(18) 0.0397(15) 0.0035(13) 0.0035(13) -0.0025(14)
C14 0.0455(16) 0.0370(15) 0.0399(15) 0.0111(12) 0.0002(12) -0.0013(12)
C15 0.0522(17) 0.0341(15) 0.0438(15) 0.0088(12) 0.0000(13) 0.0007(13)
C16 0.065(2) 0.0454(17) 0.0482(18) 0.0046(14) -0.0063(15) 0.0023(15)
C17 0.100(3) 0.053(2) 0.050(2) 0.0030(16) -0.011(2) -0.003(2)
C18 0.112(4) 0.064(2) 0.056(2) -0.0051(19) 0.018(2) 0.006(2)
C19 0.078(3) 0.058(2) 0.071(2) 0.0045(18) 0.021(2) 0.0116(19)
C20 0.060(2) 0.0390(16) 0.0529(18) 0.0090(14) 0.0102(15) 0.0047(14)
C21 0.0456(18) 0.0504(19) 0.071(2) 0.0130(17) 0.0040(16) 0.0051(15)
C22 0.0476(17) 0.0433(17) 0.0553(18) 0.0155(14) -0.0069(14) -0.0034(14)
C23 0.0464(19) 0.068(2) 0.081(3) 0.018(2) -0.0124(18) -0.0078(17)
C24 0.071(3) 0.074(3) 0.067(2) 0.010(2) -0.024(2) -0.013(2)
C25 0.092(3) 0.060(2) 0.0453(18) 0.0035(16) -0.0146(19) -0.006(2)
C26 0.068(2) 0.057(2) 0.0413(16) 0.0081(14) -0.0033(15) -0.0021(17)
C27 0.0498(17) 0.0385(15) 0.0415(15) 0.0120(12) -0.0034(13) -0.0039(13)
O1B 0.072(4) 0.107(4) 0.0823(19) 0.0067(19) 0.011(2) 0.003(3)
O3A 0.067(3) 0.089(3) 0.087(2) 0.014(2) 0.002(2) -0.004(2)
O4B 0.098(3) 0.128(4) 0.099(3) -0.003(2) 0.000(2) -0.022(3)
O2B 0.0749(18) 0.104(4) 0.102(4) 0.001(3) 0.0138(19) 0.0100(19)

loop_
_atom_type_symbol
_atom_type_description
_atom_type_scat_dispersion_real
_atom_type_scat_dispersion_imag
_atom_type_scat_source
C C 0.0033 0.0016 'International Tables Vol C Tables 4.2.6.8 and 6.1.1.4'
H H 0.0000 0.0000 'International Tables Vol C Tables 4.2.6.8 and 6.1.1.4'
Cl Cl 0.1484 0.1585 'International Tables Vol C Tables 4.2.6.8 and 6.1.1.4'
Cu Cu 0.3201 1.2651 'International Tables Vol C Tables 4.2.6.8 and 6.1.1.4'
N N 0.0061 0.0033 'International Tables Vol C Tables 4.2.6.8 and 6.1.1.4'
O O 0.0106 0.0060 'International Tables Vol C Tables 4.2.6.8 and 6.1.1.4'

loop_
_geom_angle_atom_site_label_1
_geom_angle_atom_site_label_2
_geom_angle_atom_site_label_3
_geom_angle
N1 Cu1 Cl1 97.58(8)
N1 Cu1 N2 82.93(10)
N2 Cu1 Cl1 176.30(7)
N3 Cu1 Cl1 96.96(8)
N3 Cu1 N1 165.38(10)
N3 Cu1 N2 82.46(10)
O1A Cl2 O4A 104.9(5)
O2A Cl2 O1A 111.7(4)
O2A Cl2 O4A 103.6(4)
O1B Cl2 O3B 108.9(6)
O1B Cl2 O4B 110.2(5)
O3A Cl2 O1A 114.2(5)
O3A Cl2 O2A 115.0(4)
O3A Cl2 O4A 106.2(5)
O4B Cl2 O3B 102.6(5)
O2B Cl2 O3B 109.8(4)
O2B Cl2 O1B 114.8(5)
O2B Cl2 O4B 109.8(5)
C1 N1 Cu1 127.7(2)
C5 N1 Cu1 113.5(2)
C5 N1 C1 118.7(3)
C6 N2 Cu1 103.77(18)
C6 N2 C13 112.8(2)
C7 N2 Cu1 105.18(17)
C7 N2 C6 112.2(2)
C7 N2 C13 108.6(2)
C13 N2 Cu1 113.96(17)
C8 N3 Cu1 113.7(2)
C8 N3 C12 118.8(3)
C12 N3 Cu1 127.4(2)
N1 C1 H1 119.3
N1 C1 C2 121.4(4)
C2 C1 H1 119.3
C1 C2 H2 120.2
C3 C2 C1 119.6(4)
C3 C2 H2 120.2
C2 C3 H3 120.5
C4 C3 C2 119.1(4)
C4 C3 H3 120.5
C3 C4 H4 120.3
C3 C4 C5 119.3(4)
C5 C4 H4 120.3
N1 C5 C4 121.9(3)
N1 C5 C6 114.5(2)
C4 C5 C6 123.6(3)
N2 C6 C5 109.9(2)
N2 C6 H6A 109.7
N2 C6 H6B 109.7
C5 C6 H6A 109.7
C5 C6 H6B 109.7
H6A C6 H6B 108.2
N2 C7 H7A 109.6
N2 C7 H7B 109.6
N2 C7 C8 110.1(2)
H7A C7 H7B 108.1
C8 C7 H7A 109.6
C8 C7 H7B 109.6
N3 C8 C7 115.0(3)
N3 C8 C9 121.3(3)
C9 C8 C7 123.7(3)
C8 C9 H9 120.5
C8 C9 C10 119.0(4)
C10 C9 H9 120.5
C9 C10 H10 120.2
C11 C10 C9 119.5(4)
C11 C10 H10 120.2
C10 C11 H11 120.4
C12 C11 C10 119.1(4)
C12 C11 H11 120.4
N3 C12 C11 122.2(4)
N3 C12 H12 118.9
C11 C12 H12 118.9
N2 C13 H13A 108.4
N2 C13 H13B 108.4
H13A C13 H13B 107.5
C14 C13 N2 115.4(2)
C14 C13 H13A 108.4
C14 C13 H13B 108.4
C15 C14 C13 119.4(3)
C15 C14 C27 119.6(3)
C27 C14 C13 121.0(3)
C14 C15 C16 123.8(3)
C14 C15 C20 119.4(3)
C16 C15 C20 116.8(3)
C15 C16 H16 119.3
C17 C16 C15 121.4(3)
C17 C16 H16 119.3
C16 C17 H17 119.5
C16 C17 C18 121.1(4)
C18 C17 H17 119.5
C17 C18 H18 119.9
C19 C18 C17 120.3(4)
C19 C18 H18 119.9
C18 C19 H19 119.3
C18 C19 C20 121.4(4)
C20 C19 H19 119.3
C19 C20 C15 119.0(3)
C21 C20 C15 119.5(3)
C21 C20 C19 121.5(3)
C20 C21 H21 118.9
C22 C21 C20 122.2(3)
C22 C21 H21 118.9
C21 C22 C23 121.2(3)
C21 C22 C27 119.5(3)
C27 C22 C23 119.3(3)
C22 C23 H23 119.4
C24 C23 C22 121.2(4)
C24 C23 H23 119.4
C23 C24 H24 119.9
C23 C24 C25 120.2(3)
C25 C24 H24 119.9
C24 C25 H25 119.3
C26 C25 C24 121.4(4)
C26 C25 H25 119.3
C25 C26 H26 119.7
C25 C26 C27 120.6(3)
C27 C26 H26 119.7
C14 C27 C22 119.6(3)
C14 C27 C26 123.4(3)
C26 C27 C22 117.0(3)

loop_
_geom_bond_atom_site_label_1
_geom_bond_atom_site_label_2
_geom_bond_distance
Cu1 Cl1 2.2429(8)
Cu1 N1 1.988(2)
Cu1 N2 2.031(2)
Cu1 N3 1.980(2)
Cl2 O1A 1.436(6)
Cl2 O2A 1.431(5)
Cl2 O3B 1.459(6)
Cl2 O4A 1.470(5)
Cl2 O1B 1.409(7)
Cl2 O3A 1.380(6)
Cl2 O4B 1.420(7)
Cl2 O2B 1.356(6)
N1 C1 1.337(4)
N1 C5 1.335(4)
N2 C6 1.489(4)
N2 C7 1.484(4)
N2 C13 1.514(4)
N3 C8 1.346(4)
N3 C12 1.347(4)
C1 H1 0.9300
C1 C2 1.388(5)
C2 H2 0.9300
C2 C3 1.363(6)
C3 H3 0.9300
C3 C4 1.360(6)
C4 H4 0.9300
C4 C5 1.387(4)
C5 C6 1.497(4)
C6 H6A 0.9700
C6 H6B 0.9700
C7 H7A 0.9700
C7 H7B 0.9700
C7 C8 1.500(5)
C8 C9 1.376(5)
C9 H9 0.9300
C9 C10 1.382(6)
C10 H10 0.9300
C10 C11 1.365(6)
C11 H11 0.9300
C11 C12 1.362(5)
C12 H12 0.9300
C13 H13A 0.9700
C13 H13B 0.9700
C13 C14 1.501(4)
C14 C15 1.409(4)
C14 C27 1.422(4)
C15 C16 1.430(4)
C15 C20 1.443(4)
C16 H16 0.9300
C16 C17 1.364(5)
C17 H17 0.9300
C17 C18 1.396(6)
C18 H18 0.9300
C18 C19 1.345(6)
C19 H19 0.9300
C19 C20 1.426(5)
C20 C21 1.382(5)
C21 H21 0.9300
C21 C22 1.379(5)
C22 C23 1.432(4)
C22 C27 1.432(4)
C23 H23 0.9300
C23 C24 1.339(6)
C24 H24 0.9300
C24 C25 1.397(6)
C25 H25 0.9300
C25 C26 1.372(5)
C26 H26 0.9300
C26 C27 1.431(4)

loop_
_geom_hbond_atom_site_label_D
_geom_hbond_atom_site_label_H
_geom_hbond_atom_site_label_A
_geom_hbond_distance_DH
_geom_hbond_distance_HA
_geom_hbond_distance_DA
_geom_hbond_angle_DHA
_geom_hbond_site_symmetry_A
C7 H7A O3B 0.97 2.55 3.254(7) 129.4 2_645
C13 H13A O4B 0.97 2.54 3.156(8) 121.0 .

loop_
_geom_torsion_atom_site_label_1
_geom_torsion_atom_site_label_2
_geom_torsion_atom_site_label_3
_geom_torsion_atom_site_label_4
_geom_torsion
Cu1 N1 C1 C2 176.0(3)
Cu1 N1 C5 C4 -177.2(2)
Cu1 N1 C5 C6 3.9(3)
Cu1 N2 C6 C5 41.0(3)
Cu1 N2 C7 C8 -37.7(3)
Cu1 N2 C13 C14 -57.9(3)
Cu1 N3 C8 C7 2.7(3)
Cu1 N3 C8 C9 -174.6(3)
Cu1 N3 C12 C11 174.8(3)
N1 C1 C2 C3 0.3(6)
N1 C5 C6 N2 -31.4(3)
N2 C7 C8 N3 24.4(4)
N2 C7 C8 C9 -158.3(3)
N2 C13 C14 C15 87.5(3)
N2 C13 C14 C27 -92.0(3)
N3 C8 C9 C10 -1.4(5)
C1 N1 C5 C4 -0.6(4)
C1 N1 C5 C6 -179.4(3)
C1 C2 C3 C4 0.3(6)
C2 C3 C4 C5 -1.0(6)
C3 C4 C5 N1 1.1(5)
C3 C4 C5 C6 179.8(3)
C4 C5 C6 N2 149.8(3)
C5 N1 C1 C2 -0.1(5)
C6 N2 C7 C8 -149.8(3)
C6 N2 C13 C14 60.1(3)
C7 N2 C6 C5 154.1(2)
C7 N2 C13 C14 -174.8(2)
C7 C8 C9 C10 -178.5(3)
C8 N3 C12 C11 -1.1(5)
C8 C9 C10 C11 0.2(6)
C9 C10 C11 C12 0.5(6)
C10 C11 C12 N3 -0.1(6)
C12 N3 C8 C7 179.2(3)
C12 N3 C8 C9 1.9(5)
C13 N2 C6 C5 -82.8(3)
C13 N2 C7 C8 84.7(3)
C13 C14 C15 C16 1.9(4)
C13 C14 C15 C20 -177.1(3)
C13 C14 C27 C22 174.3(3)
C13 C14 C27 C26 -4.9(4)
C14 C15 C16 C17 -178.3(3)
C14 C15 C20 C19 180.0(3)
C14 C15 C20 C21 0.9(4)
C15 C14 C27 C22 -5.1(4)
C15 C14 C27 C26 175.7(3)
C15 C16 C17 C18 -1.3(5)
C15 C20 C21 C22 -1.5(5)
C16 C15 C20 C19 0.9(4)
C16 C15 C20 C21 -178.2(3)
C16 C17 C18 C19 -0.1(6)
C17 C18 C19 C20 1.9(6)
C18 C19 C20 C15 -2.2(5)
C18 C19 C20 C21 176.8(3)
C19 C20 C21 C22 179.5(3)
C20 C15 C16 C17 0.8(4)
C20 C21 C22 C23 177.2(3)
C20 C21 C22 C27 -1.3(5)
C21 C22 C23 C24 179.8(3)
C21 C22 C27 C14 4.6(4)
C21 C22 C27 C26 -176.1(3)
C22 C23 C24 C25 -2.3(6)
C23 C22 C27 C14 -173.9(3)
C23 C22 C27 C26 5.4(4)
C23 C24 C25 C26 2.3(6)
C24 C25 C26 C27 1.6(5)
C25 C26 C27 C14 173.8(3)
C25 C26 C27 C22 -5.4(4)
C27 C14 C15 C16 -178.6(3)
C27 C14 C15 C20 2.3(4)
C27 C22 C23 C24 -1.7(5)

loop_
_smtbx_masks_void_nr
_smtbx_masks_void_average_x
_smtbx_masks_void_average_y
_smtbx_masks_void_average_z
_smtbx_masks_void_volume
_smtbx_masks_void_count_electrons
_smtbx_masks_void_content
1 0.118 0.256 0.602 92.7 20.5 '1 acetonitrile'
2 -0.118 0.744 0.398 92.7 20.0 '1 acetonitrile'
3 0.382 0.756 0.898 92.7 20.1 '1 acetonitrile'
4 0.618 0.244 0.102 92.7 20.5 '1 acetonitrile'
